data_7237513
loop_
_publ_author_name
'Kim, Hae Un'
'Sohn, Sunyoung'
'Choi, Wanuk'
'Kim, Minjun'
'Ryu, Seung Un'
'Park, Taiho'
'Jung, Sungjune'
'Bejoymohandas, K. S.'

_publ_section_title
;
 Substituents engineered deep-red to near-infrared phosphorescence from
 tris-heteroleptic iridium(iii) complexes for solution processable red-NIR
 organic light-emitting diodes
;
_journal_issue 39
_journal_name_full 'Journal of Materials Chemistry C'
_journal_page_first 10640
_journal_paper_doi 10.1039/C8TC04321C
_journal_volume 6
_journal_year 2018
_chemical_formula_moiety 'C49 H34 Cl2 F3 Ir N2 O6 S3'
_chemical_formula_sum 'C49 H34 Cl2 F3 Ir N2 O6 S3'
_chemical_formula_weight 1163.06
_chemical_name_common C17
_space_group_crystal_system triclinic
_space_group_IT_number 2
_space_group_name_Hall '-P 1'
_space_group_name_H-M_alt 'P -1'
_atom_sites_solution_hydrogens geom
_atom_sites_solution_primary direct
_atom_sites_solution_secondary difmap
_audit_creation_method SHELXL-2014
_audit_update_record
;
2018-07-31 deposited with the CCDC.
2018-09-16 downloaded from the CCDC.
;
_cell_angle_alpha 86.550(15)
_cell_angle_beta 82.304(14)
_cell_angle_gamma 75.731(15)
_cell_formula_units_Z 4
_cell_length_a 13.947(6)
_cell_length_b 16.406(7)
_cell_length_c 20.411(8)
_cell_measurement_reflns_used 9892
_cell_measurement_temperature 100(2)
_cell_measurement_theta_max 20.707
_cell_measurement_theta_min 2.357
_cell_volume 4484(3)
_computing_cell_refinement 'SAINT V8.34A (Bruker)'
_computing_data_collection 'APEX2 v2011 .2-0 (Bruker)'
_computing_data_reduction 'SAINT V8.34A (Bruker)'
_computing_publication_material WinGX
_computing_structure_refinement 'SHELXL-2014 (Sheldrick, 2014)'
_computing_structure_solution 'SHELXL-2014 (Sheldrick, 2014)'
_diffrn_ambient_temperature 100(2)
_diffrn_measured_fraction_theta_full 1.000
_diffrn_measured_fraction_theta_max 0.976
_diffrn_measurement_device_type 'KAPPA APEX2 QUAZAR Mo, Bruker'
_diffrn_measurement_method 'omega and phi scan'
_diffrn_radiation_type MoK\a
_diffrn_radiation_wavelength 0.71073
_diffrn_reflns_av_R_equivalents 0.1760
_diffrn_reflns_av_unetI/netI 0.1218
_diffrn_reflns_Laue_measured_fraction_full 1.000
_diffrn_reflns_Laue_measured_fraction_max 0.976
_diffrn_reflns_limit_h_max 17
_diffrn_reflns_limit_h_min -17
_diffrn_reflns_limit_k_max 20
_diffrn_reflns_limit_k_min -20
_diffrn_reflns_limit_l_max 25
_diffrn_reflns_limit_l_min -25
_diffrn_reflns_number 185209
_diffrn_reflns_point_group_measured_fraction_full 1.000
_diffrn_reflns_point_group_measured_fraction_max 0.976
_diffrn_reflns_theta_full 25.242
_diffrn_reflns_theta_max 26.719
_diffrn_reflns_theta_min 1.007
_diffrn_source 'fine-focus sealed tube'
_exptl_absorpt_coefficient_mu 3.165
_exptl_absorpt_correction_T_max 0.7454
_exptl_absorpt_correction_T_min 0.5593
_exptl_absorpt_correction_type multi-scan
_exptl_crystal_colour black
_exptl_crystal_density_diffrn 1.723
_exptl_crystal_density_method 'not measured'
_exptl_crystal_description plate
_exptl_crystal_F_000 2304
_exptl_crystal_size_max 0.160
_exptl_crystal_size_mid 0.080
_exptl_crystal_size_min 0.020
_refine_diff_density_max 3.270
_refine_diff_density_min -1.617
_refine_diff_density_rms 0.172
_refine_ls_extinction_method none
_refine_ls_goodness_of_fit_ref 1.053
_refine_ls_hydrogen_treatment constr
_refine_ls_matrix_type full
_refine_ls_number_parameters 1258
_refine_ls_number_reflns 18563
_refine_ls_number_restraints 1445
_refine_ls_restrained_S_all 1.027
_refine_ls_R_factor_all 0.1256
_refine_ls_R_factor_gt 0.0656
_refine_ls_shift/su_max 0.002
_refine_ls_shift/su_mean 0.000
_refine_ls_structure_factor_coef Fsqd
_refine_ls_weighting_details 'w=1/[\s^2^(Fo^2^)+40.0075P] where P=(Fo^2^+2Fc^2^)/3'
_refine_ls_weighting_scheme calc
_refine_ls_wR_factor_gt 0.1239
_refine_ls_wR_factor_ref 0.1505
_reflns_Friedel_coverage 0.000
_reflns_number_gt 11797
_reflns_number_total 18563
_reflns_threshold_expression 'I > 2\s(I)'
_cod_data_source_file c8tc04321c2.cif
_cod_data_source_block shelxl_CCDC3
_cod_database_code 7237513
_shelx_space_group_comment
;
The symmetry employed for this shelxl refinement is uniquely defined
by the following loop, which should always be used as a source of
symmetry information in preference to the above space-group names.
They are only intended as comments.
;
_shelx_estimated_absorpt_t_min 0.631
_shelx_estimated_absorpt_t_max 0.939
_shelxl_version_number 2014-3

loop_
_space_group_symop_operation_xyz
'x, y, z'
'-x, -y, -z'

loop_
_atom_site_label
_atom_site_type_symbol
_atom_site_fract_x
_atom_site_fract_y
_atom_site_fract_z
_atom_site_U_iso_or_equiv
_atom_site_adp_type
_atom_site_occupancy
_atom_site_site_symmetry_order
_atom_site_calc_flag
_atom_site_refinement_flags_posn
_atom_site_refinement_flags_adp
_atom_site_refinement_flags_occupancy
_atom_site_disorder_assembly
_atom_site_disorder_group
C1S C 0.6302(12) 0.6631(11) 0.2465(9) 0.098(5) Uani 0.935(8) 1 d . U P . .
H1S1 H 0.5691 0.7059 0.2379 0.118 Uiso 0.935(8) 1 calc R U P . .
H1S2 H 0.6575 0.6829 0.2832 0.118 Uiso 0.935(8) 1 calc R U P . .
Cl1 Cl 0.7120(3) 0.6562(2) 0.18029(19) 0.0775(13) Uani 0.935(8) 1 d . U P . .
Cl2 Cl 0.5974(3) 0.5664(4) 0.2717(3) 0.138(3) Uani 0.935(8) 1 d . U P . .
C2S C 0.8768(13) 0.6214(8) 0.6194(6) 0.069(5) Uani 0.799(7) 1 d D U P . .
H2S1 H 0.9359 0.5996 0.5871 0.083 Uiso 0.799(7) 1 calc R U P . .
H2S2 H 0.8173 0.6148 0.6008 0.083 Uiso 0.799(7) 1 calc R U P . .
Cl3 Cl 0.8664(3) 0.7254(2) 0.6299(2) 0.0667(14) Uani 0.799(7) 1 d D U P . .
Cl4 Cl 0.8884(3) 0.5605(2) 0.69405(18) 0.0557(12) Uani 0.799(7) 1 d D U P . .
C3S C 0.0464(16) 0.471(2) 0.0191(15) 0.116(13) Uani 0.304(6) 1 d D U P A -1
H3S1 H 0.0722 0.4135 0.0015 0.139 Uiso 0.304(6) 1 calc R U P A -1
H3S2 H 0.0901 0.4779 0.0517 0.139 Uiso 0.304(6) 1 calc R U P A -1
Cl5 Cl -0.0711(17) 0.4794(15) 0.0581(12) 0.136(12) Uani 0.304(6) 1 d D U P A -1
Cl6 Cl 0.0526(13) 0.5457(13) -0.0467(10) 0.070(5) Uani 0.304(6) 1 d D U P A -1
C1 C 0.9424(6) 0.1329(6) 0.5211(4) 0.0283(19) Uani 1 1 d . U . . .
C2 C 1.0470(6) 0.1209(6) 0.5179(5) 0.031(2) Uani 1 1 d . U . . .
H2 H 1.0883 0.1027 0.4781 0.037 Uiso 1 1 calc R U . . .
C3 C 1.0886(6) 0.1350(5) 0.5707(4) 0.0299(19) Uani 1 1 d . U . . .
C4 C 1.1984(6) 0.1309(6) 0.5633(4) 0.0281(19) Uani 1 1 d . U . . .
C5 C 1.3518(7) 0.0789(7) 0.4947(5) 0.043(2) Uani 1 1 d . U . . .
H5A H 1.3868 0.0259 0.4725 0.052 Uiso 1 1 calc R U . . .
H5B H 1.3841 0.0825 0.5344 0.052 Uiso 1 1 calc R U . . .
C6 C 1.3590(7) 0.1525(7) 0.4485(5) 0.045(3) Uani 1 1 d . U . . .
H6A H 1.4293 0.1523 0.4355 0.068 Uiso 1 1 calc R U . . .
H6B H 1.3275 0.1484 0.4091 0.068 Uiso 1 1 calc R U . . .
H6C H 1.3249 0.2049 0.4709 0.068 Uiso 1 1 calc R U . . .
C7 C 1.0283(6) 0.1569(5) 0.6322(4) 0.0272(18) Uani 1 1 d . U . . .
C8 C 0.9238(6) 0.1657(5) 0.6341(4) 0.0261(18) Uani 1 1 d . U . . .
C9 C 0.8632(6) 0.1817(5) 0.6952(4) 0.0281(19) Uani 1 1 d . U . . .
H9 H 0.7942 0.1838 0.6975 0.034 Uiso 1 1 calc R U . . .
C10 C 0.9008(7) 0.1940(6) 0.7508(4) 0.031(2) Uani 1 1 d . U . . .
H10 H 0.8583 0.2066 0.7912 0.038 Uiso 1 1 calc R U . . .
C11 C 1.0026(7) 0.1879(6) 0.7479(4) 0.032(2) Uani 1 1 d . U . . .
H11 H 1.0285 0.1985 0.7864 0.038 Uiso 1 1 calc R U . . .
C12 C 1.0656(7) 0.1674(6) 0.6918(4) 0.032(2) Uani 1 1 d . U . . .
H12 H 1.1353 0.1599 0.6923 0.038 Uiso 1 1 calc R U . . .
C13 C 0.7866(6) 0.1410(5) 0.4792(4) 0.0236(17) Uani 1 1 d . U . . .
C14 C 0.8888(6) 0.1217(6) 0.4684(4) 0.0282(19) Uani 1 1 d . U . . .
C15 C 0.8222(6) 0.0787(6) 0.3743(4) 0.0288(19) Uani 1 1 d . U . . .
C16 C 0.7471(6) 0.1146(5) 0.4245(4) 0.0247(17) Uani 1 1 d . U . . .
C17 C 0.6487(6) 0.1161(6) 0.4183(4) 0.029(2) Uani 1 1 d . U . . .
H17 H 0.5973 0.1397 0.4520 0.035 Uiso 1 1 calc R U . . .
C18 C 0.6253(7) 0.0840(6) 0.3639(4) 0.034(2) Uani 1 1 d . U . . .
H18 H 0.5580 0.0846 0.3602 0.041 Uiso 1 1 calc R U . . .
C19 C 0.7024(7) 0.0496(6) 0.3130(4) 0.036(2) Uani 1 1 d . U . . .
H19 H 0.6854 0.0286 0.2748 0.044 Uiso 1 1 calc R U . . .
C20 C 0.7990(7) 0.0460(6) 0.3176(4) 0.032(2) Uani 1 1 d . U . . .
H20 H 0.8499 0.0222 0.2836 0.039 Uiso 1 1 calc R U . . .
C21 C 0.5229(6) 0.2230(6) 0.5815(4) 0.0304(19) Uani 1 1 d . U . . .
C22 C 0.4195(6) 0.2594(6) 0.5869(5) 0.033(2) Uani 1 1 d . U . . .
H22 H 0.3754 0.2357 0.6174 0.040 Uiso 1 1 calc R U . . .
C23 C 0.3827(6) 0.3275(6) 0.5493(5) 0.032(2) Uani 1 1 d . U . . .
C24 C 0.2722(7) 0.3594(6) 0.5535(5) 0.037(2) Uani 1 1 d . U . . .
C25 C 0.1218(7) 0.3751(6) 0.6257(5) 0.040(2) Uani 1 1 d . U . . .
H25A H 0.1011 0.3292 0.6063 0.048 Uiso 1 1 calc R U . . .
H25B H 0.0904 0.4292 0.6046 0.048 Uiso 1 1 calc R U . . .
C26 C 0.0918(8) 0.3766(7) 0.6999(5) 0.053(3) Uani 1 1 d . U . . .
H26A H 0.0192 0.3860 0.7094 0.079 Uiso 1 1 calc R U . . .
H26B H 0.1237 0.3227 0.7201 0.079 Uiso 1 1 calc R U . . .
H26C H 0.1131 0.4222 0.7183 0.079 Uiso 1 1 calc R U . . .
C27 C 0.4489(7) 0.3615(6) 0.5030(4) 0.033(2) Uani 1 1 d . U . . .
C28 C 0.5528(7) 0.3234(6) 0.4991(4) 0.0307(19) Uani 1 1 d . U . . .
C29 C 0.6195(7) 0.3538(6) 0.4507(4) 0.034(2) Uani 1 1 d . U . . .
H29 H 0.6889 0.3281 0.4472 0.041 Uiso 1 1 calc R U . . .
C30 C 0.5853(7) 0.4184(6) 0.4099(5) 0.043(2) Uani 1 1 d . U . . .
H30 H 0.6308 0.4369 0.3770 0.052 Uiso 1 1 calc R U . . .
C31 C 0.4835(7) 0.4596(6) 0.4147(5) 0.043(2) Uani 1 1 d . U . . .
H31 H 0.4608 0.5065 0.3864 0.052 Uiso 1 1 calc R U . . .
C32 C 0.4187(7) 0.4314(6) 0.4601(5) 0.041(2) Uani 1 1 d . U . . .
H32 H 0.3501 0.4597 0.4634 0.049 Uiso 1 1 calc R U . . .
C33 C 0.6704(6) 0.1210(6) 0.6067(4) 0.0276(17) Uani 1 1 d . U . . .
C34 C 0.5679(6) 0.1471(6) 0.6161(4) 0.0307(19) Uani 1 1 d . U . . .
C35 C 0.6190(7) 0.0128(6) 0.6764(4) 0.0305(19) Uani 1 1 d . U . . .
C36 C 0.7003(6) 0.0401(6) 0.6407(4) 0.0281(18) Uani 1 1 d . U . . .
C37 C 0.7963(6) -0.0109(6) 0.6441(4) 0.0282(19) Uani 1 1 d . U . . .
H37 H 0.8522 0.0057 0.6205 0.034 Uiso 1 1 calc R U . . .
C38 C 0.8106(7) -0.0845(6) 0.6811(4) 0.036(2) Uani 1 1 d . U . . .
H38 H 0.8761 -0.1181 0.6834 0.044 Uiso 1 1 calc R U . . .
C39 C 0.7290(7) -0.1103(6) 0.7155(4) 0.032(2) Uani 1 1 d . U . . .
H39 H 0.7399 -0.1612 0.7413 0.039 Uiso 1 1 calc R U . . .
C40 C 0.6330(7) -0.0630(6) 0.7127(5) 0.033(2) Uani 1 1 d . U . . .
H40 H 0.5777 -0.0816 0.7351 0.040 Uiso 1 1 calc R U . . .
C41 C 0.8955(8) 0.4013(6) 0.5164(5) 0.043(2) Uani 1 1 d . U . . .
C42 C 0.8157(7) 0.3604(6) 0.5538(5) 0.0328(19) Uani 1 1 d . U . . .
C43 C 0.7773(6) 0.3852(6) 0.6168(4) 0.031(2) Uani 1 1 d . U . . .
H43 H 0.7965 0.4311 0.6330 0.038 Uiso 1 1 calc R U . . .
C44 C 0.7111(7) 0.3471(6) 0.6593(4) 0.0316(19) Uani 1 1 d . U . . .
C45 C 0.6762(7) 0.3805(6) 0.7262(5) 0.037(2) Uani 1 1 d . U . . .
C46 C 0.6795(6) 0.4623(6) 0.7502(4) 0.030(2) Uani 1 1 d . U . . .
H46 H 0.7023 0.5067 0.7261 0.036 Uiso 1 1 calc R U . . .
C47 C 0.6389(8) 0.4595(7) 0.8208(5) 0.053(3) Uani 1 1 d . U . . .
H47 H 0.6323 0.5051 0.8489 0.063 Uiso 1 1 calc R U . . .
C48 C 0.6117(8) 0.3877(7) 0.8431(5) 0.050(3) Uani 1 1 d . U . . .
H48 H 0.5860 0.3785 0.8877 0.060 Uiso 1 1 calc R U . . .
C49 C 0.5034(7) 0.2594(6) 0.0546(4) 0.0329(19) Uani 1 1 d . U . . .
C50 C 0.3995(7) 0.2900(6) 0.0664(5) 0.037(2) Uani 1 1 d . U . . .
H50 H 0.3597 0.2966 0.0313 0.044 Uiso 1 1 calc R U . . .
C51 C 0.3562(7) 0.3103(6) 0.1299(5) 0.043(2) Uani 1 1 d . U . . .
C56 C 0.4152(8) 0.2999(6) 0.1816(5) 0.042(2) Uani 1 1 d . U . . .
C57 C 0.3746(8) 0.3164(6) 0.2477(5) 0.047(3) Uani 1 1 d . U . . .
H57 H 0.3048 0.3385 0.2580 0.057 Uiso 1 1 calc R U . . .
C58 C 0.4337(8) 0.3014(7) 0.2971(5) 0.053(3) Uani 1 1 d . U . . .
H58 H 0.4048 0.3125 0.3415 0.064 Uiso 1 1 calc R U . . .
C59 C 0.5367(8) 0.2695(6) 0.2831(5) 0.046(2) Uani 1 1 d . U . . .
H59 H 0.5774 0.2597 0.3179 0.055 Uiso 1 1 calc R U . . .
C60 C 0.5795(8) 0.2522(6) 0.2192(5) 0.043(2) Uani 1 1 d . U . . .
H60 H 0.6491 0.2284 0.2101 0.052 Uiso 1 1 calc R U . . .
C61 C 0.5204(7) 0.2696(6) 0.1676(5) 0.036(2) Uani 1 1 d . U . . .
C62 C 0.6564(6) 0.1980(5) -0.0108(4) 0.0260(17) Uani 1 1 d . U . . .
C63 C 0.5558(7) 0.2277(6) -0.0073(4) 0.0318(19) Uani 1 1 d . U . . .
C64 C 0.6193(7) 0.1530(6) -0.1110(4) 0.0310(19) Uani 1 1 d . U . . .
C65 C 0.6961(6) 0.1502(5) -0.0709(4) 0.0286(18) Uani 1 1 d . U . . .
C66 C 0.7915(6) 0.1039(5) -0.0912(4) 0.0280(19) Uani 1 1 d . U . . .
H66 H 0.8432 0.1000 -0.0643 0.034 Uiso 1 1 calc R U . . .
C67 C 0.8112(7) 0.0636(6) -0.1502(4) 0.039(2) Uani 1 1 d . U . . .
H67 H 0.8764 0.0306 -0.1636 0.046 Uiso 1 1 calc R U . . .
C68 C 0.7361(7) 0.0707(6) -0.1909(4) 0.037(2) Uani 1 1 d . U . . .
H68 H 0.7519 0.0442 -0.2324 0.045 Uiso 1 1 calc R U . . .
C69 C 0.6407(7) 0.1147(6) -0.1721(4) 0.034(2) Uani 1 1 d . U . . .
H69 H 0.5903 0.1191 -0.2000 0.040 Uiso 1 1 calc R U . . .
C70 C 0.9195(7) 0.1376(5) 0.0531(4) 0.0291(18) Uani 1 1 d . U . . .
C71 C 1.0242(7) 0.1226(6) 0.0433(4) 0.034(2) Uani 1 1 d . U . . .
H71 H 1.0629 0.0754 0.0649 0.041 Uiso 1 1 calc R U . . .
C72 C 1.0712(7) 0.1745(6) 0.0033(4) 0.034(2) Uani 1 1 d . U . . .
C73 C 1.1814(7) 0.1609(7) -0.0016(4) 0.038(2) Uani 1 1 d . U . . .
C74 C 1.3338(7) 0.0601(7) 0.0090(5) 0.039(2) Uani 1 1 d . U . . .
H74A H 1.3630 0.0922 -0.0277 0.047 Uiso 1 1 calc R U . . .
H74B H 1.3608 -0.0006 0.0008 0.047 Uiso 1 1 calc R U . . .
C75 C 1.3619(7) 0.0809(7) 0.0732(5) 0.044(3) Uani 1 1 d . U . . .
H75A H 1.4347 0.0666 0.0714 0.066 Uiso 1 1 calc R U . . .
H75B H 1.3358 0.1411 0.0809 0.066 Uiso 1 1 calc R U . . .
H75C H 1.3336 0.0485 0.1094 0.066 Uiso 1 1 calc R U . . .
C76 C 1.0115(7) 0.2401(6) -0.0344(4) 0.0333(19) Uani 1 1 d . U . . .
C77 C 0.9059(7) 0.2534(6) -0.0231(4) 0.0327(19) Uani 1 1 d . U . . .
C78 C 0.8451(7) 0.3126(6) -0.0630(4) 0.034(2) Uani 1 1 d . U . . .
H78 H 0.7749 0.3193 -0.0571 0.040 Uiso 1 1 calc R U . . .
C79 C 0.8881(8) 0.3598(6) -0.1099(5) 0.041(2) Uani 1 1 d . U . . .
H79 H 0.8475 0.3993 -0.1368 0.049 Uiso 1 1 calc R U . . .
C80 C 0.9913(8) 0.3506(6) -0.1188(5) 0.043(2) Uani 1 1 d . U . . .
H80 H 1.0199 0.3856 -0.1503 0.052 Uiso 1 1 calc R U . . .
C81 C 1.0510(7) 0.2920(6) -0.0827(5) 0.039(2) Uani 1 1 d . U . . .
H81 H 1.1211 0.2858 -0.0903 0.046 Uiso 1 1 calc R U . . .
C82 C 0.7615(7) 0.1098(6) 0.0966(4) 0.0286(17) Uani 1 1 d . U . . .
C83 C 0.8632(7) 0.0849(5) 0.0915(4) 0.0289(18) Uani 1 1 d . U . . .
C84 C 0.7895(6) -0.0282(6) 0.1428(4) 0.0283(18) Uani 1 1 d . U . . .
C85 C 0.7173(6) 0.0456(6) 0.1270(4) 0.0292(18) Uani 1 1 d . U . . .
C86 C 0.6171(7) 0.0451(6) 0.1401(4) 0.032(2) Uani 1 1 d . U . . .
H86 H 0.5673 0.0940 0.1310 0.038 Uiso 1 1 calc R U . . .
C87 C 0.5904(6) -0.0261(6) 0.1662(4) 0.032(2) Uani 1 1 d . U . . .
H87 H 0.5217 -0.0261 0.1745 0.038 Uiso 1 1 calc R U . . .
C88 C 0.6615(7) -0.0985(6) 0.1810(5) 0.036(2) Uani 1 1 d . U . . .
H88 H 0.6408 -0.1470 0.1991 0.043 Uiso 1 1 calc R U . . .
C89 C 0.7604(7) -0.1003(6) 0.1696(4) 0.034(2) Uani 1 1 d . U . . .
H89 H 0.8088 -0.1497 0.1796 0.041 Uiso 1 1 calc R U . . .
C90 C 0.6572(7) 0.5013(7) 0.0330(4) 0.072(3) Uani 1 1 d D U . . .
C91 C 0.6914(9) 0.4166(6) 0.0651(5) 0.051(3) Uani 1 1 d . U . . .
C92 C 0.7334(10) 0.4138(6) 0.1220(5) 0.061(3) Uani 1 1 d . U . . .
H92 H 0.7388 0.4658 0.1375 0.073 Uiso 1 1 calc R U . . .
C93 C 0.7696(8) 0.3407(6) 0.1601(5) 0.044(2) Uani 1 1 d . U . . .
C94 C 0.8069(8) 0.3481(7) 0.2232(5) 0.048(2) Uani 1 1 d . U . . .
C95 C 0.8275(9) 0.4163(7) 0.2498(5) 0.055(3) Uani 1 1 d . U . . .
H95 H 0.8201 0.4697 0.2278 0.067 Uiso 1 1 calc R U . . .
C96 C 0.8608(9) 0.3994(7) 0.3130(6) 0.056(3) Uani 1 1 d . U . . .
H96 H 0.8816 0.4376 0.3380 0.067 Uiso 1 1 calc R U . . .
C97 C 0.8579(7) 0.3199(7) 0.3315(5) 0.044(2) Uani 1 1 d . U . . .
H97 H 0.8738 0.2972 0.3737 0.053 Uiso 1 1 calc R U . . .
N1 N 0.8827(5) 0.1582(4) 0.5772(3) 0.0255(15) Uani 1 1 d . U . . .
N2 N 0.5889(5) 0.2567(4) 0.5415(3) 0.0265(15) Uani 1 1 d . U . . .
N3 N 0.5636(6) 0.2522(5) 0.1028(4) 0.0340(16) Uani 1 1 d . U . . .
N4 N 0.8609(5) 0.2050(5) 0.0243(3) 0.0297(16) Uani 1 1 d . U . . .
O1 O 1.2471(4) 0.0791(4) 0.5143(3) 0.0356(15) Uani 1 1 d . U . . .
O2 O 1.2367(4) 0.1725(4) 0.5928(3) 0.0385(16) Uani 1 1 d . U . . .
O3 O 0.2299(4) 0.3610(4) 0.6161(3) 0.0393(16) Uani 1 1 d . U . . .
O4 O 0.2271(5) 0.3747(5) 0.5058(4) 0.054(2) Uani 1 1 d . U . . .
O5 O 0.6825(4) 0.2833(4) 0.6449(3) 0.0273(13) Uani 1 1 d . U . . .
O6 O 0.8008(4) 0.3039(4) 0.5187(3) 0.0328(14) Uani 1 1 d . U . . .
O8 O 0.2060(7) 0.4159(6) 0.1537(6) 0.104(4) Uani 1 1 d . U . . .
O9 O 1.2256(4) 0.0811(4) 0.0111(3) 0.0352(15) Uani 1 1 d . U . . .
O10 O 1.2246(5) 0.2161(5) -0.0142(4) 0.0513(19) Uani 1 1 d . U . . .
O11 O 0.7716(5) 0.2668(4) 0.1461(3) 0.0349(14) Uani 1 1 d . U . . .
O12 O 0.6723(5) 0.3575(4) 0.0356(3) 0.0355(14) Uani 1 1 d . U . . .
F1 F 0.8667(5) 0.4361(4) 0.4600(3) 0.0690(19) Uani 1 1 d D U . . .
F2 F 0.9159(4) 0.4612(3) 0.5497(2) 0.0492(15) Uani 1 1 d D U . . .
F3 F 0.9790(4) 0.3442(4) 0.5036(3) 0.076(2) Uani 1 1 d D U . . .
F4A F 0.6602(11) 0.4956(10) -0.0326(4) 0.056(3) Uani 0.515(8) 1 d D U P B 1
F5A F 0.7247(9) 0.5488(7) 0.0383(7) 0.085(3) Uani 0.515(8) 1 d D U P B 1
F6A F 0.5706(8) 0.5504(8) 0.0544(7) 0.092(3) Uani 0.515(8) 1 d D U P B 1
F4B F 0.6973(10) 0.5092(11) -0.0290(4) 0.056(3) Uani 0.485(8) 1 d D U P B 2
F5B F 0.6574(12) 0.5718(7) 0.0630(6) 0.085(3) Uani 0.485(8) 1 d D U P B 2
F6B F 0.5566(7) 0.5114(8) 0.0280(8) 0.092(3) Uani 0.485(8) 1 d D U P B 2
C53 C 0.2451(8) 0.3460(8) 0.1402(6) 0.057(3) Uani 1 1 d D U . . .
O7A O 0.2018(9) 0.2777(8) 0.1565(10) 0.063(5) Uani 0.532(14) 1 d D U P C 3
C54A C 0.0899(12) 0.2980(16) 0.1580(13) 0.068(6) Uani 0.532(14) 1 d D U P C 3
H54A H 0.0573 0.3456 0.1872 0.081 Uiso 0.532(14) 1 calc R U P C 3
H54B H 0.0703 0.3123 0.1130 0.081 Uiso 0.532(14) 1 calc R U P C 3
C55A C 0.0649(17) 0.2234(18) 0.1830(13) 0.081(8) Uani 0.532(14) 1 d . U P C 3
H55A H -0.0074 0.2306 0.1858 0.122 Uiso 0.532(14) 1 calc R U P C 3
H55B H 0.0987 0.1773 0.1536 0.122 Uiso 0.532(14) 1 calc R U P C 3
H55C H 0.0858 0.2103 0.2272 0.122 Uiso 0.532(14) 1 calc R U P C 3
O7B O 0.1925(12) 0.3123(15) 0.1109(11) 0.086(6) Uani 0.468(14) 1 d D U P C 4
C54B C 0.0896(12) 0.3474(16) 0.1142(12) 0.089(8) Uani 0.468(14) 1 d D U P C 4
H54C H 0.0657 0.3726 0.1581 0.107 Uiso 0.468(14) 1 calc R U P C 4
H54D H 0.0558 0.3016 0.1110 0.107 Uiso 0.468(14) 1 calc R U P C 4
C55B C 0.059(2) 0.4137(18) 0.0615(15) 0.137(14) Uani 0.468(14) 1 d D U P C 4
H55D H -0.0137 0.4347 0.0674 0.206 Uiso 0.468(14) 1 calc R U P C 4
H55E H 0.0903 0.4604 0.0649 0.206 Uiso 0.468(14) 1 calc R U P C 4
H55F H 0.0804 0.3892 0.0177 0.206 Uiso 0.468(14) 1 calc R U P C 4
S1 S 0.94098(16) 0.07657(15) 0.39218(11) 0.0302(5) Uani 1 1 d . U . . .
S2 S 0.50520(16) 0.08236(15) 0.66632(12) 0.0326(5) Uani 1 1 d . U . . .
S3 S 0.6277(2) 0.31731(19) 0.78415(14) 0.0569(8) Uani 1 1 d . U . . .
S4 S 0.50256(17) 0.20837(16) -0.07629(12) 0.0354(6) Uani 1 1 d . U . . .
S5 S 0.91120(16) -0.01595(15) 0.12335(11) 0.0319(5) Uani 1 1 d . U . . .
S6 S 0.8249(3) 0.26223(18) 0.27674(14) 0.0622(9) Uani 1 1 d . U . . .
Ir1 Ir 0.73446(3) 0.20581(2) 0.56033(2) 0.02749(11) Uani 1 1 d . U . . .
Ir2 Ir 0.71384(3) 0.22797(2) 0.06464(2) 0.03148(11) Uani 1 1 d . U . . .

loop_
_atom_site_aniso_label
_atom_site_aniso_U_11
_atom_site_aniso_U_22
_atom_site_aniso_U_33
_atom_site_aniso_U_23
_atom_site_aniso_U_13
_atom_site_aniso_U_12
C1S 0.081(11) 0.104(10) 0.108(12) -0.032(10) -0.002(8) -0.016(9)
Cl1 0.087(3) 0.069(3) 0.077(3) 0.0101(19) -0.012(2) -0.022(2)
Cl2 0.065(3) 0.173(5) 0.143(5) 0.109(4) -0.001(3) 0.000(3)
C2S 0.106(13) 0.063(8) 0.038(7) -0.009(6) 0.013(8) -0.030(9)
Cl3 0.083(3) 0.045(2) 0.065(3) -0.0089(18) -0.008(2) -0.002(2)
Cl4 0.050(2) 0.059(2) 0.057(2) -0.0019(17) -0.0081(17) -0.0097(18)
C3S 0.20(3) 0.09(3) 0.08(3) 0.030(18) -0.07(2) -0.06(3)
Cl5 0.28(3) 0.109(19) 0.061(12) 0.009(12) -0.005(13) -0.135(19)
Cl6 0.109(11) 0.064(11) 0.052(9) -0.006(7) -0.022(7) -0.038(7)
C1 0.028(4) 0.035(5) 0.023(4) 0.002(4) -0.007(3) -0.008(4)
C2 0.023(4) 0.037(5) 0.031(5) 0.001(4) -0.002(4) -0.006(4)
C3 0.025(4) 0.030(5) 0.034(4) -0.001(4) -0.005(3) -0.006(4)
C4 0.022(4) 0.039(5) 0.022(5) 0.005(4) -0.007(3) -0.004(4)
C5 0.024(4) 0.062(7) 0.044(6) -0.015(5) -0.003(4) -0.007(5)
C6 0.034(6) 0.065(7) 0.038(6) -0.008(5) 0.002(5) -0.013(5)
C7 0.025(4) 0.025(5) 0.032(4) -0.002(4) -0.009(3) -0.004(4)
C8 0.028(4) 0.032(5) 0.022(4) 0.005(4) -0.005(3) -0.015(4)
C9 0.026(4) 0.034(5) 0.023(4) 0.006(4) -0.002(3) -0.006(4)
C10 0.033(4) 0.034(5) 0.023(4) 0.005(4) -0.001(4) -0.003(4)
C11 0.034(5) 0.037(5) 0.025(4) 0.001(4) -0.010(4) -0.008(4)
C12 0.025(4) 0.038(5) 0.033(4) 0.002(4) -0.010(3) -0.005(4)
C13 0.018(4) 0.028(4) 0.022(4) -0.002(3) -0.001(3) -0.001(3)
C14 0.025(4) 0.037(5) 0.021(4) -0.003(4) 0.000(3) -0.006(4)
C15 0.027(4) 0.037(5) 0.021(4) 0.006(4) -0.002(3) -0.007(4)
C16 0.026(4) 0.029(5) 0.019(4) 0.004(3) -0.005(3) -0.007(4)
C17 0.020(4) 0.040(5) 0.027(5) -0.006(4) -0.004(4) -0.004(4)
C18 0.028(4) 0.050(6) 0.027(5) -0.005(4) -0.005(4) -0.013(4)
C19 0.039(5) 0.051(6) 0.019(4) -0.006(4) -0.008(4) -0.009(5)
C20 0.029(4) 0.045(6) 0.022(4) -0.002(4) 0.000(4) -0.009(4)
C21 0.027(4) 0.038(5) 0.026(5) -0.007(3) -0.001(4) -0.005(4)
C22 0.023(4) 0.040(5) 0.037(5) -0.002(4) -0.002(4) -0.009(4)
C23 0.021(4) 0.041(5) 0.034(5) -0.007(4) -0.003(3) -0.004(4)
C24 0.026(4) 0.040(6) 0.042(5) -0.003(5) -0.002(4) -0.002(4)
C25 0.025(4) 0.044(6) 0.049(6) 0.001(5) 0.002(4) -0.009(4)
C26 0.046(6) 0.055(7) 0.053(6) -0.005(6) 0.007(5) -0.009(6)
C27 0.029(4) 0.047(5) 0.025(5) -0.002(4) -0.009(4) -0.006(4)
C28 0.031(4) 0.040(5) 0.020(4) -0.002(3) -0.006(4) -0.005(4)
C29 0.031(5) 0.045(6) 0.026(5) 0.007(4) -0.007(4) -0.006(4)
C30 0.041(5) 0.055(6) 0.029(5) 0.014(4) -0.003(4) -0.007(5)
C31 0.040(5) 0.042(6) 0.045(6) 0.016(5) -0.017(5) -0.003(4)
C32 0.028(5) 0.046(6) 0.048(6) 0.002(4) -0.007(4) -0.005(4)
C33 0.020(4) 0.047(4) 0.017(4) -0.003(3) -0.005(3) -0.009(3)
C34 0.025(4) 0.044(5) 0.024(5) 0.005(4) -0.003(4) -0.012(4)
C35 0.030(4) 0.031(5) 0.030(5) -0.007(3) -0.001(4) -0.006(4)
C36 0.029(4) 0.039(5) 0.016(4) -0.003(3) -0.004(4) -0.007(3)
C37 0.023(4) 0.036(5) 0.025(5) -0.009(4) -0.002(4) -0.005(4)
C38 0.032(5) 0.039(5) 0.031(5) -0.006(4) 0.007(4) -0.001(4)
C39 0.035(5) 0.033(5) 0.028(5) -0.007(4) 0.000(4) -0.007(4)
C40 0.033(4) 0.031(5) 0.036(5) -0.001(4) -0.001(4) -0.012(4)
C41 0.047(6) 0.042(6) 0.043(5) 0.000(4) -0.004(4) -0.021(4)
C42 0.029(4) 0.039(5) 0.033(5) 0.006(4) -0.010(4) -0.011(4)
C43 0.032(5) 0.037(5) 0.030(4) 0.001(4) -0.008(4) -0.014(4)
C44 0.035(5) 0.027(5) 0.030(4) 0.001(3) -0.006(4) -0.002(4)
C45 0.038(5) 0.038(5) 0.032(4) 0.002(4) -0.003(4) -0.008(4)
C46 0.035(5) 0.038(5) 0.015(4) -0.010(3) -0.001(4) -0.003(4)
C47 0.069(7) 0.049(6) 0.037(5) -0.012(5) 0.001(5) -0.010(6)
C48 0.052(6) 0.067(7) 0.031(5) 0.001(4) -0.005(5) -0.013(6)
C49 0.036(4) 0.031(5) 0.030(4) 0.003(4) -0.001(3) -0.006(4)
C50 0.041(5) 0.029(5) 0.039(5) 0.000(4) -0.006(4) -0.005(4)
C51 0.041(4) 0.036(5) 0.046(5) 0.000(5) 0.002(4) 0.000(4)
C56 0.049(5) 0.035(5) 0.035(4) 0.001(4) 0.000(4) -0.001(5)
C57 0.046(6) 0.043(6) 0.039(5) 0.005(5) 0.008(4) 0.009(5)
C58 0.058(6) 0.058(7) 0.033(5) -0.001(5) 0.009(4) -0.003(6)
C59 0.061(6) 0.045(6) 0.028(5) 0.002(5) -0.009(5) -0.004(5)
C60 0.050(6) 0.040(6) 0.032(5) 0.000(4) 0.001(4) -0.001(5)
C61 0.046(5) 0.028(5) 0.030(4) 0.000(4) 0.003(4) -0.007(4)
C62 0.026(4) 0.035(5) 0.016(4) 0.005(3) -0.001(3) -0.008(4)
C63 0.031(4) 0.040(5) 0.026(4) 0.003(4) -0.007(3) -0.012(4)
C64 0.032(4) 0.034(5) 0.027(4) 0.003(4) -0.004(4) -0.007(4)
C65 0.032(4) 0.030(5) 0.024(4) 0.006(3) -0.002(3) -0.009(4)
C66 0.025(4) 0.036(5) 0.025(4) 0.003(4) -0.008(4) -0.011(4)
C67 0.035(5) 0.049(6) 0.027(5) 0.004(4) 0.006(4) -0.006(5)
C68 0.047(5) 0.044(6) 0.021(5) -0.004(4) 0.000(4) -0.013(5)
C69 0.040(5) 0.031(5) 0.032(5) -0.001(4) -0.005(4) -0.011(4)
C70 0.032(4) 0.029(5) 0.028(5) -0.001(3) -0.010(4) -0.008(4)
C71 0.033(4) 0.041(5) 0.030(5) -0.003(4) -0.009(4) -0.008(4)
C72 0.037(4) 0.039(5) 0.025(5) -0.001(4) -0.006(4) -0.009(4)
C73 0.041(5) 0.052(5) 0.023(5) 0.001(4) -0.004(4) -0.016(4)
C74 0.031(5) 0.050(6) 0.036(5) 0.002(5) -0.005(4) -0.009(4)
C75 0.041(6) 0.053(7) 0.042(6) 0.009(5) -0.018(5) -0.015(5)
C76 0.038(4) 0.037(5) 0.024(5) -0.003(3) -0.001(4) -0.010(4)
C77 0.039(4) 0.033(5) 0.029(5) 0.002(3) -0.007(4) -0.012(4)
C78 0.036(5) 0.036(5) 0.027(5) -0.001(4) -0.004(4) -0.007(4)
C79 0.052(5) 0.042(6) 0.031(5) 0.005(4) -0.009(5) -0.013(5)
C80 0.054(5) 0.051(6) 0.027(5) 0.003(4) 0.000(5) -0.020(5)
C81 0.040(5) 0.048(6) 0.031(5) 0.000(4) 0.000(4) -0.017(4)
C82 0.033(4) 0.037(4) 0.014(4) 0.003(3) -0.001(3) -0.006(3)
C83 0.032(4) 0.030(4) 0.024(5) 0.003(3) -0.008(4) -0.006(3)
C84 0.027(4) 0.040(5) 0.019(4) 0.000(4) -0.006(4) -0.007(4)
C85 0.028(4) 0.037(4) 0.022(5) -0.001(4) -0.004(4) -0.007(4)
C86 0.028(4) 0.040(5) 0.023(5) -0.003(4) 0.001(4) -0.005(4)
C87 0.022(4) 0.051(6) 0.022(5) -0.001(4) -0.003(4) -0.009(4)
C88 0.031(5) 0.041(5) 0.034(5) 0.001(4) -0.001(4) -0.010(4)
C89 0.034(4) 0.041(5) 0.026(5) 0.002(4) -0.004(4) -0.007(4)
C90 0.130(8) 0.038(5) 0.043(5) -0.006(5) -0.035(6) 0.002(6)
C91 0.082(8) 0.036(4) 0.029(5) -0.001(4) -0.015(5) 0.000(5)
C92 0.117(10) 0.028(5) 0.039(6) 0.003(4) -0.030(6) -0.012(6)
C93 0.071(7) 0.033(5) 0.028(5) 0.006(4) -0.011(5) -0.012(5)
C94 0.065(7) 0.044(6) 0.034(5) 0.004(4) -0.013(5) -0.011(5)
C95 0.080(8) 0.047(6) 0.045(6) 0.001(5) -0.024(6) -0.020(6)
C96 0.080(8) 0.048(6) 0.055(7) 0.006(5) -0.039(6) -0.031(6)
C97 0.050(6) 0.058(6) 0.034(5) -0.013(4) -0.012(5) -0.029(5)
N1 0.024(3) 0.034(4) 0.021(3) 0.004(3) -0.005(3) -0.012(3)
N2 0.020(3) 0.037(4) 0.022(4) 0.000(3) -0.007(3) -0.004(3)
N3 0.041(4) 0.029(4) 0.026(3) 0.008(3) -0.002(3) 0.000(3)
N4 0.036(3) 0.036(4) 0.018(4) 0.008(3) -0.007(3) -0.011(3)
O1 0.023(3) 0.043(4) 0.039(4) -0.003(3) -0.004(3) -0.005(3)
O2 0.023(3) 0.064(5) 0.033(4) -0.007(3) -0.002(3) -0.019(3)
O3 0.023(3) 0.045(4) 0.045(4) 0.000(3) 0.000(3) 0.000(3)
O4 0.034(4) 0.069(5) 0.051(4) 0.005(4) -0.013(3) 0.002(4)
O5 0.024(3) 0.032(3) 0.023(3) -0.001(2) -0.007(2) 0.001(3)
O6 0.027(3) 0.039(3) 0.033(3) 0.001(3) -0.008(3) -0.008(3)
O8 0.056(5) 0.049(5) 0.187(11) 0.012(6) 0.025(6) 0.000(4)
O9 0.024(3) 0.051(4) 0.030(4) 0.004(3) -0.002(3) -0.011(3)
O10 0.041(4) 0.057(4) 0.061(5) 0.014(4) -0.017(4) -0.020(4)
O11 0.046(4) 0.033(3) 0.024(3) 0.006(3) -0.006(3) -0.006(3)
O12 0.039(4) 0.034(3) 0.029(3) -0.001(3) -0.006(3) 0.001(3)
F1 0.107(5) 0.080(5) 0.036(3) 0.011(3) -0.010(3) -0.056(4)
F2 0.056(4) 0.058(4) 0.042(3) -0.004(3) 0.000(3) -0.032(3)
F3 0.041(4) 0.067(4) 0.114(6) -0.021(4) 0.027(4) -0.017(3)
F4A 0.098(9) 0.026(6) 0.046(4) 0.008(3) -0.009(4) -0.022(6)
F5A 0.154(10) 0.022(5) 0.068(7) -0.007(4) -0.042(7) 0.018(6)
F6A 0.126(6) 0.023(7) 0.091(9) 0.000(5) 0.017(6) 0.032(5)
F4B 0.098(9) 0.026(6) 0.046(4) 0.008(3) -0.009(4) -0.022(6)
F5B 0.154(10) 0.022(5) 0.068(7) -0.007(4) -0.042(7) 0.018(6)
F6B 0.126(6) 0.023(7) 0.091(9) 0.000(5) 0.017(6) 0.032(5)
C53 0.036(5) 0.065(7) 0.064(8) -0.014(6) 0.006(5) -0.005(5)
O7A 0.033(6) 0.057(8) 0.098(13) -0.027(9) -0.006(8) -0.001(6)
C54A 0.032(8) 0.097(15) 0.073(15) -0.041(12) 0.005(11) -0.010(9)
C55A 0.042(12) 0.12(2) 0.083(19) -0.014(16) -0.007(13) -0.026(13)
O7B 0.038(7) 0.130(14) 0.080(14) -0.048(11) -0.010(9) 0.010(9)
C54B 0.044(9) 0.113(19) 0.111(19) -0.064(14) -0.020(14) -0.001(13)
C55B 0.10(2) 0.14(3) 0.18(3) -0.03(2) -0.09(2) 0.001(19)
S1 0.0242(11) 0.0435(14) 0.0216(11) -0.0026(10) -0.0008(9) -0.0063(10)
S2 0.0241(12) 0.0414(14) 0.0321(13) 0.0014(10) -0.0014(10) -0.0096(10)
S3 0.0642(19) 0.0575(19) 0.0439(17) 0.0014(14) 0.0038(15) -0.0110(15)
S4 0.0310(13) 0.0458(15) 0.0290(13) 0.0036(11) -0.0057(10) -0.0086(11)
S5 0.0259(12) 0.0376(14) 0.0304(13) 0.0049(10) -0.0045(10) -0.0049(10)
S6 0.113(3) 0.0460(17) 0.0392(16) 0.0101(13) -0.0371(17) -0.0283(18)
Ir1 0.02250(19) 0.0390(2) 0.02155(19) -0.00012(15) -0.00376(15) -0.00815(16)
Ir2 0.0328(2) 0.0393(2) 0.0220(2) 0.00120(16) -0.00482(16) -0.00775(18)

loop_
_atom_type_symbol
_atom_type_description
_atom_type_scat_dispersion_real
_atom_type_scat_dispersion_imag
_atom_type_scat_source
C C 0.0030 0.0020 'International Tables Vol C Tables 4.2.6.8 and 6.1.1.4'
H H 0.0000 0.0000 'International Tables Vol C Tables 4.2.6.8 and 6.1.1.4'
N N 0.0060 0.0030 'International Tables Vol C Tables 4.2.6.8 and 6.1.1.4'
O O 0.0110 0.0060 'International Tables Vol C Tables 4.2.6.8 and 6.1.1.4'
F F 0.0180 0.0100 'International Tables Vol C Tables 4.2.6.8 and 6.1.1.4'
S S 0.1250 0.1240 'International Tables Vol C Tables 4.2.6.8 and 6.1.1.4'
Ir Ir -1.3510 8.0090 'International Tables Vol C Tables 4.2.6.8 and 6.1.1.4'
Cl Cl 0.1490 0.1590 'International Tables Vol C Tables 4.2.6.8 and 6.1.1.4'

loop_
_geom_angle_atom_site_label_1
_geom_angle_atom_site_label_2
_geom_angle_atom_site_label_3
_geom_angle
Cl1 C1S Cl2 113.9(9)
Cl1 C1S H1S1 108.8
Cl2 C1S H1S1 108.8
Cl1 C1S H1S2 108.8
Cl2 C1S H1S2 108.8
H1S1 C1S H1S2 107.7
Cl3 C2S Cl4 113.0(7)
Cl3 C2S H2S1 109.0
Cl4 C2S H2S1 109.0
Cl3 C2S H2S2 109.0
Cl4 C2S H2S2 109.0
H2S1 C2S H2S2 107.8
Cl5 C3S Cl6 113.0(7)
Cl5 C3S H3S1 109.0
Cl6 C3S H3S1 109.0
Cl5 C3S H3S2 109.0
Cl6 C3S H3S2 109.0
H3S1 C3S H3S2 107.8
N1 C1 C2 120.5(8)
N1 C1 C14 113.1(7)
C2 C1 C14 126.4(8)
C3 C2 C1 120.9(8)
C3 C2 H2 119.6
C1 C2 H2 119.6
C2 C3 C7 120.2(8)
C2 C3 C4 119.3(8)
C7 C3 C4 120.4(8)
O2 C4 O1 124.2(8)
O2 C4 C3 125.1(8)
O1 C4 C3 110.4(7)
O1 C5 C6 109.6(8)
O1 C5 H5A 109.8
C6 C5 H5A 109.8
O1 C5 H5B 109.8
C6 C5 H5B 109.8
H5A C5 H5B 108.2
C5 C6 H6A 109.5
C5 C6 H6B 109.5
H6A C6 H6B 109.5
C5 C6 H6C 109.5
H6A C6 H6C 109.5
H6B C6 H6C 109.5
C12 C7 C8 118.1(8)
C12 C7 C3 124.6(8)
C8 C7 C3 117.3(8)
N1 C8 C9 120.7(7)
N1 C8 C7 120.8(7)
C9 C8 C7 118.5(8)
C10 C9 C8 121.8(8)
C10 C9 H9 119.1
C8 C9 H9 119.1
C9 C10 C11 119.0(8)
C9 C10 H10 120.5
C11 C10 H10 120.5
C12 C11 C10 122.0(9)
C12 C11 H11 119.0
C10 C11 H11 119.0
C11 C12 C7 120.4(8)
C11 C12 H12 119.8
C7 C12 H12 119.8
C14 C13 C16 110.2(7)
C14 C13 Ir1 112.0(6)
C16 C13 Ir1 137.5(6)
C13 C14 C1 118.5(7)
C13 C14 S1 115.0(6)
C1 C14 S1 126.3(6)
C16 C15 C20 121.2(8)
C16 C15 S1 112.8(7)
C20 C15 S1 126.0(7)
C17 C16 C15 118.9(8)
C17 C16 C13 128.5(8)
C15 C16 C13 112.5(7)
C18 C17 C16 120.5(8)
C18 C17 H17 119.7
C16 C17 H17 119.7
C17 C18 C19 119.6(8)
C17 C18 H18 120.2
C19 C18 H18 120.2
C20 C19 C18 121.6(9)
C20 C19 H19 119.2
C18 C19 H19 119.2
C19 C20 C15 118.1(8)
C19 C20 H20 120.9
C15 C20 H20 120.9
N2 C21 C22 121.9(8)
N2 C21 C34 113.8(7)
C22 C21 C34 124.4(8)
C23 C22 C21 120.6(9)
C23 C22 H22 119.7
C21 C22 H22 119.7
C22 C23 C27 119.4(8)
C22 C23 C24 118.2(8)
C27 C23 C24 122.2(9)
O4 C24 O3 124.9(9)
O4 C24 C23 123.7(9)
O3 C24 C23 111.1(8)
O3 C25 C26 105.9(8)
O3 C25 H25A 110.6
C26 C25 H25A 110.6
O3 C25 H25B 110.6
C26 C25 H25B 110.6
H25A C25 H25B 108.7
C25 C26 H26A 109.5
C25 C26 H26B 109.5
H26A C26 H26B 109.5
C25 C26 H26C 109.5
H26A C26 H26C 109.5
H26B C26 H26C 109.5
C32 C27 C23 124.3(8)
C32 C27 C28 117.2(8)
C23 C27 C28 118.5(8)
N2 C28 C29 120.1(8)
N2 C28 C27 120.8(8)
C29 C28 C27 119.2(8)
C30 C29 C28 120.4(9)
C30 C29 H29 119.8
C28 C29 H29 119.8
C29 C30 C31 121.6(9)
C29 C30 H30 119.2
C31 C30 H30 119.2
C32 C31 C30 119.0(9)
C32 C31 H31 120.5
C30 C31 H31 120.5
C31 C32 C27 122.5(9)
C31 C32 H32 118.7
C27 C32 H32 118.7
C34 C33 C36 108.6(8)
C34 C33 Ir1 113.1(7)
C36 C33 Ir1 137.9(6)
C33 C34 C21 117.2(8)
C33 C34 S2 116.5(7)
C21 C34 S2 126.3(7)
C40 C35 C36 121.5(8)
C40 C35 S2 126.4(7)
C36 C35 S2 112.1(7)
C37 C36 C35 117.8(8)
C37 C36 C33 129.0(8)
C35 C36 C33 113.2(8)
C38 C37 C36 120.8(8)
C38 C37 H37 119.6
C36 C37 H37 119.6
C37 C38 C39 120.3(9)
C37 C38 H38 119.9
C39 C38 H38 119.9
C40 C39 C38 121.0(9)
C40 C39 H39 119.5
C38 C39 H39 119.5
C39 C40 C35 118.5(8)
C39 C40 H40 120.7
C35 C40 H40 120.7
F3 C41 F1 108.7(8)
F3 C41 F2 106.9(8)
F1 C41 F2 107.0(8)
F3 C41 C42 109.8(8)
F1 C41 C42 110.4(8)
F2 C41 C42 113.9(8)
O6 C42 C43 131.5(9)
O6 C42 C41 109.9(8)
C43 C42 C41 118.6(8)
C42 C43 C44 124.6(9)
C42 C43 H43 117.7
C44 C43 H43 117.7
O5 C44 C43 124.2(8)
O5 C44 C45 117.2(8)
C43 C44 C45 118.5(8)
C46 C45 C44 127.8(8)
C46 C45 S3 114.8(7)
C44 C45 S3 117.4(7)
C45 C46 C47 103.7(8)
C45 C46 H46 128.1
C47 C46 H46 128.1
C48 C47 C46 116.1(9)
C48 C47 H47 122.0
C46 C47 H47 122.0
C47 C48 S3 113.3(8)
C47 C48 H48 123.3
S3 C48 H48 123.3
N3 C49 C50 122.6(8)
N3 C49 C63 113.2(8)
C50 C49 C63 124.1(9)
C51 C50 C49 118.8(9)
C51 C50 H50 120.6
C49 C50 H50 120.6
C50 C51 C56 120.3(9)
C50 C51 C53 117.2(10)
C56 C51 C53 122.4(9)
C51 C56 C57 122.6(10)
C51 C56 C61 119.4(9)
C57 C56 C61 118.0(10)
C58 C57 C56 121.0(10)
C58 C57 H57 119.5
C56 C57 H57 119.5
C57 C58 C59 120.5(10)
C57 C58 H58 119.8
C59 C58 H58 119.8
C60 C59 C58 120.4(10)
C60 C59 H59 119.8
C58 C59 H59 119.8
C59 C60 C61 119.9(10)
C59 C60 H60 120.1
C61 C60 H60 120.1
N3 C61 C60 120.0(9)
N3 C61 C56 119.8(9)
C60 C61 C56 120.1(9)
C63 C62 C65 111.0(8)
C63 C62 Ir2 113.8(6)
C65 C62 Ir2 135.2(6)
C62 C63 C49 117.5(8)
C62 C63 S4 115.2(7)
C49 C63 S4 126.5(7)
C69 C64 C65 120.7(8)
C69 C64 S4 125.8(7)
C65 C64 S4 113.4(6)
C66 C65 C64 119.1(8)
C66 C65 C62 130.2(8)
C64 C65 C62 110.7(7)
C67 C66 C65 119.7(8)
C67 C66 H66 120.2
C65 C66 H66 120.2
C66 C67 C68 120.6(9)
C66 C67 H67 119.7
C68 C67 H67 119.7
C69 C68 C67 121.4(9)
C69 C68 H68 119.3
C67 C68 H68 119.3
C68 C69 C64 118.3(9)
C68 C69 H69 120.9
C64 C69 H69 120.9
N4 C70 C71 121.5(8)
N4 C70 C83 112.9(8)
C71 C70 C83 125.7(8)
C72 C71 C70 121.4(9)
C72 C71 H71 119.3
C70 C71 H71 119.3
C71 C72 C76 118.1(8)
C71 C72 C73 119.9(9)
C76 C72 C73 121.9(8)
O10 C73 O9 124.4(9)
O10 C73 C72 123.8(10)
O9 C73 C72 111.8(8)
O9 C74 C75 110.0(8)
O9 C74 H74A 109.7
C75 C74 H74A 109.7
O9 C74 H74B 109.7
C75 C74 H74B 109.7
H74A C74 H74B 108.2
C74 C75 H75A 109.5
C74 C75 H75B 109.5
H75A C75 H75B 109.5
C74 C75 H75C 109.5
H75A C75 H75C 109.5
H75B C75 H75C 109.5
C81 C76 C77 117.3(9)
C81 C76 C72 124.1(9)
C77 C76 C72 118.6(8)
N4 C77 C78 118.9(8)
N4 C77 C76 120.8(8)
C78 C77 C76 120.2(8)
C79 C78 C77 119.5(9)
C79 C78 H78 120.2
C77 C78 H78 120.2
C78 C79 C80 120.7(9)
C78 C79 H79 119.6
C80 C79 H79 119.6
C81 C80 C79 120.5(9)
C81 C80 H80 119.7
C79 C80 H80 119.7
C80 C81 C76 121.6(9)
C80 C81 H81 119.2
C76 C81 H81 119.2
C83 C82 C85 111.1(8)
C83 C82 Ir2 112.3(6)
C85 C82 Ir2 136.5(7)
C82 C83 C70 117.9(8)
C82 C83 S5 115.3(7)
C70 C83 S5 126.2(7)
C89 C84 C85 120.9(8)
C89 C84 S5 127.1(7)
C85 C84 S5 112.0(7)
C86 C85 C82 129.2(8)
C86 C85 C84 118.3(8)
C82 C85 C84 112.4(8)
C87 C86 C85 119.8(9)
C87 C86 H86 120.1
C85 C86 H86 120.1
C86 C87 C88 121.5(8)
C86 C87 H87 119.2
C88 C87 H87 119.2
C89 C88 C87 120.6(9)
C89 C88 H88 119.7
C87 C88 H88 119.7
C88 C89 C84 118.9(9)
C88 C89 H89 120.5
C84 C89 H89 120.5
F4B C90 F5B 106.4(8)
F6A C90 F4A 107.3(8)
F6A C90 F5A 104.2(7)
F4A C90 F5A 103.3(7)
F4B C90 F6B 103.9(7)
F5B C90 F6B 102.1(7)
F6A C90 C91 120.0(10)
F4B C90 C91 115.1(11)
F5B C90 C91 121.0(9)
F4A C90 C91 111.3(10)
F5A C90 C91 109.3(10)
F6B C90 C91 106.2(10)
O12 C91 C92 129.5(10)
O12 C91 C90 113.4(8)
C92 C91 C90 117.0(9)
C91 C92 C93 125.9(10)
C91 C92 H92 117.1
C93 C92 H92 117.1
O11 C93 C92 125.8(9)
O11 C93 C94 114.5(9)
C92 C93 C94 119.7(9)
C95 C94 C93 130.3(10)
C95 C94 S6 111.1(8)
C93 C94 S6 118.5(8)
C94 C95 C96 114.0(10)
C94 C95 H95 123.0
C96 C95 H95 123.0
C97 C96 C95 108.0(10)
C97 C96 H96 126.0
C95 C96 H96 126.0
C96 C97 S6 117.3(8)
C96 C97 H97 121.4
S6 C97 H97 121.4
C1 N1 C8 119.9(7)
C1 N1 Ir1 111.9(5)
C8 N1 Ir1 126.9(6)
C21 N2 C28 118.5(7)
C21 N2 Ir1 112.3(6)
C28 N2 Ir1 128.9(6)
C49 N3 C61 119.0(8)
C49 N3 Ir2 112.1(6)
C61 N3 Ir2 128.5(7)
C70 N4 C77 118.7(7)
C70 N4 Ir2 112.9(6)
C77 N4 Ir2 128.1(6)
C4 O1 C5 116.3(7)
C24 O3 C25 115.8(7)
C44 O5 Ir1 128.2(5)
C42 O6 Ir1 122.4(6)
C73 O9 C74 116.9(7)
C93 O11 Ir2 127.1(6)
C91 O12 Ir2 124.3(6)
O8 C53 O7B 112.7(14)
O8 C53 O7A 124.3(11)
O8 C53 C51 124.7(11)
O7B C53 C51 117.6(12)
O7A C53 C51 106.6(10)
C53 O7A C54A 114.9(12)
C55A C54A O7A 103.5(18)
C55A C54A H54A 111.1
O7A C54A H54A 111.1
C55A C54A H54B 111.1
O7A C54A H54B 111.1
H54A C54A H54B 109.0
C54A C55A H55A 109.5
C54A C55A H55B 109.5
H55A C55A H55B 109.5
C54A C55A H55C 109.5
H55A C55A H55C 109.5
H55B C55A H55C 109.5
C53 O7B C54B 119.9(19)
O7B C54B C55B 114.9(12)
O7B C54B H54C 108.5
C55B C54B H54C 108.5
O7B C54B H54D 108.5
C55B C54B H54D 108.5
H54C C54B H54D 107.5
C54B C55B H55D 109.5
C54B C55B H55E 109.5
H55D C55B H55E 109.5
C54B C55B H55F 109.5
H55D C55B H55F 109.5
H55E C55B H55F 109.5
C15 S1 C14 89.4(4)
C35 S2 C34 89.5(4)
C48 S3 C45 92.1(5)
C64 S4 C63 89.4(4)
C83 S5 C84 89.1(4)
C97 S6 C94 89.5(5)
C33 Ir1 C13 95.7(3)
C33 Ir1 N2 80.5(3)
C13 Ir1 N2 99.7(3)
C33 Ir1 N1 101.6(3)
C13 Ir1 N1 80.1(3)
N2 Ir1 N1 177.9(3)
C33 Ir1 O6 174.5(3)
C13 Ir1 O6 89.7(3)
N2 Ir1 O6 99.4(3)
N1 Ir1 O6 78.5(2)
C33 Ir1 O5 88.5(3)
C13 Ir1 O5 175.8(3)
N2 Ir1 O5 80.8(2)
N1 Ir1 O5 99.2(2)
O6 Ir1 O5 86.1(2)
C62 Ir2 C82 94.8(4)
C62 Ir2 N4 99.1(3)
C82 Ir2 N4 80.1(3)
C62 Ir2 N3 79.5(3)
C82 Ir2 N3 100.8(3)
N4 Ir2 N3 178.4(3)
C62 Ir2 O12 90.2(3)
C82 Ir2 O12 174.7(3)
N4 Ir2 O12 97.4(3)
N3 Ir2 O12 81.8(3)
C62 Ir2 O11 177.1(3)
C82 Ir2 O11 87.9(3)
N4 Ir2 O11 82.3(3)
N3 Ir2 O11 99.1(3)
O12 Ir2 O11 87.1(2)

loop_
_geom_bond_atom_site_label_1
_geom_bond_atom_site_label_2
_geom_bond_distance
C1S Cl1 1.637(16)
C1S Cl2 1.785(17)
C1S H1S1 0.9900
C1S H1S2 0.9900
C2S Cl3 1.700(13)
C2S Cl4 1.774(13)
C2S H2S1 0.9900
C2S H2S2 0.9900
C3S Cl5 1.701(13)
C3S Cl6 1.774(13)
C3S H3S1 0.9900
C3S H3S2 0.9900
C1 N1 1.346(10)
C1 C2 1.416(12)
C1 C14 1.434(12)
C2 C3 1.346(12)
C2 H2 0.9500
C3 C7 1.426(12)
C3 C4 1.504(12)
C4 O2 1.195(10)
C4 O1 1.349(10)
C5 O1 1.461(10)
C5 C6 1.501(14)
C5 H5A 0.9900
C5 H5B 0.9900
C6 H6A 0.9800
C6 H6B 0.9800
C6 H6C 0.9800
C7 C12 1.422(12)
C7 C8 1.423(11)
C8 N1 1.387(10)
C8 C9 1.409(11)
C9 C10 1.359(12)
C9 H9 0.9500
C10 C11 1.391(12)
C10 H10 0.9500
C11 C12 1.351(12)
C11 H11 0.9500
C12 H12 0.9500
C13 C14 1.372(11)
C13 C16 1.441(11)
C13 Ir1 1.978(8)
C14 S1 1.752(8)
C15 C16 1.405(12)
C15 C20 1.411(12)
C15 S1 1.735(9)
C16 C17 1.389(11)
C17 C18 1.366(12)
C17 H17 0.9500
C18 C19 1.424(12)
C18 H18 0.9500
C19 C20 1.349(12)
C19 H19 0.9500
C20 H20 0.9500
C21 N2 1.347(11)
C21 C22 1.410(12)
C21 C34 1.439(12)
C22 C23 1.350(13)
C22 H22 0.9500
C23 C27 1.418(13)
C23 C24 1.494(12)
C24 O4 1.211(11)
C24 O3 1.332(11)
C25 O3 1.456(10)
C25 C26 1.516(14)
C25 H25A 0.9900
C25 H25B 0.9900
C26 H26A 0.9800
C26 H26B 0.9800
C26 H26C 0.9800
C27 C32 1.415(13)
C27 C28 1.423(12)
C28 N2 1.390(11)
C28 C29 1.419(12)
C29 C30 1.340(12)
C29 H29 0.9500
C30 C31 1.407(13)
C30 H30 0.9500
C31 C32 1.349(13)
C31 H31 0.9500
C32 H32 0.9500
C33 C34 1.378(11)
C33 C36 1.453(12)
C33 Ir1 1.964(9)
C34 S2 1.741(9)
C35 C40 1.394(12)
C35 C36 1.417(12)
C35 S2 1.740(9)
C36 C37 1.402(12)
C37 C38 1.371(12)
C37 H37 0.9500
C38 C39 1.397(12)
C38 H38 0.9500
C39 C40 1.379(12)
C39 H39 0.9500
C40 H40 0.9500
C41 F3 1.309(11)
C41 F1 1.321(11)
C41 F2 1.335(11)
C41 C42 1.532(13)
C42 O6 1.277(10)
C42 C43 1.369(12)
C43 C44 1.415(12)
C43 H43 0.9500
C44 O5 1.271(10)
C44 C45 1.477(13)
C45 C46 1.470(13)
C45 S3 1.707(10)
C46 C47 1.477(13)
C46 H46 0.9500
C47 C48 1.359(15)
C47 H47 0.9500
C48 S3 1.673(11)
C48 H48 0.9500
C49 N3 1.358(12)
C49 C50 1.406(13)
C49 C63 1.429(12)
C50 C51 1.378(13)
C50 H50 0.9500
C51 C56 1.399(14)
C51 C53 1.507(14)
C56 C57 1.408(13)
C56 C61 1.424(13)
C57 C58 1.360(15)
C57 H57 0.9500
C58 C59 1.400(15)
C58 H58 0.9500
C59 C60 1.375(13)
C59 H59 0.9500
C60 C61 1.394(13)
C60 H60 0.9500
C61 N3 1.394(11)
C62 C63 1.360(12)
C62 C65 1.465(12)
C62 Ir2 1.968(8)
C63 S4 1.758(9)
C64 C69 1.394(12)
C64 C65 1.423(12)
C64 S4 1.736(9)
C65 C66 1.383(12)
C66 C67 1.372(12)
C66 H66 0.9500
C67 C68 1.400(13)
C67 H67 0.9500
C68 C69 1.364(13)
C68 H68 0.9500
C69 H69 0.9500
C70 N4 1.356(11)
C70 C71 1.408(12)
C70 C83 1.438(12)
C71 C72 1.368(13)
C71 H71 0.9500
C72 C76 1.440(13)
C72 C73 1.488(13)
C73 O10 1.203(11)
C73 O9 1.328(11)
C74 O9 1.459(10)
C74 C75 1.499(13)
C74 H74A 0.9900
C74 H74B 0.9900
C75 H75A 0.9800
C75 H75B 0.9800
C75 H75C 0.9800
C76 C81 1.409(13)
C76 C77 1.423(13)
C77 N4 1.398(11)
C77 C78 1.416(12)
C78 C79 1.365(13)
C78 H78 0.9500
C79 C80 1.398(14)
C79 H79 0.9500
C80 C81 1.358(13)
C80 H80 0.9500
C81 H81 0.9500
C82 C83 1.368(12)
C82 C85 1.417(12)
C82 Ir2 1.989(9)
C83 S5 1.746(9)
C84 C89 1.401(12)
C84 C85 1.423(12)
C84 S5 1.749(9)
C85 C86 1.390(12)
C86 C87 1.368(12)
C86 H86 0.9500
C87 C88 1.394(13)
C87 H87 0.9500
C88 C89 1.360(12)
C88 H88 0.9500
C89 H89 0.9500
C90 F6A 1.311(8)
C90 F4B 1.325(8)
C90 F5B 1.342(8)
C90 F4A 1.342(8)
C90 F5A 1.380(8)
C90 F6B 1.389(8)
C90 C91 1.495(15)
C91 O12 1.271(12)
C91 C92 1.363(14)
C92 C93 1.412(14)
C92 H92 0.9500
C93 O11 1.254(11)
C93 C94 1.475(14)
C94 C95 1.379(14)
C94 S6 1.720(10)
C95 C96 1.418(14)
C95 H95 0.9500
C96 C97 1.345(14)
C96 H96 0.9500
C97 S6 1.684(9)
C97 H97 0.9500
N1 Ir1 2.089(7)
N2 Ir1 2.073(7)
N3 Ir2 2.085(8)
N4 Ir2 2.057(7)
O5 Ir1 2.144(6)
O6 Ir1 2.128(6)
O8 C53 1.175(13)
O11 Ir2 2.136(6)
O12 Ir2 2.129(6)
C53 O7B 1.25(2)
C53 O7A 1.401(16)
O7A C54A 1.51(2)
C54A C55A 1.40(3)
C54A H54A 0.9900
C54A H54B 0.9900
C55A H55A 0.9800
C55A H55B 0.9800
C55A H55C 0.9800
O7B C54B 1.402(16)
C54B C55B 1.51(2)
C54B H54C 0.9900
C54B H54D 0.9900
C55B H55D 0.9800
C55B H55E 0.9800
C55B H55F 0.9800
